data_1535309
loop_
_publ_author_name
'Hinz, D.J.'
'Meyer, G.'
'Dedecke, T.'
'Urland, W.'

_publ_section_title
;
 Synthese, Kristallstruktur und Magnetismus von
 Natriumtetrachlorotitanat(II), Na2TiCl4
;
_journal_name_full 'Zeitschrift fuer Anorganische und Allgemeine Chemie'
_journal_page_first 801
_journal_page_last 804
_journal_volume 620
_journal_year 1994
_chemical_formula_sum 'Cl4 Na2 Ti'
_chemical_name_systematic 'Na2 (Ti Cl4)'
_space_group_IT_number 55
_symmetry_space_group_name_Hall '-P 2 2ab'
_symmetry_space_group_name_H-M 'P b a m'
_cell_angle_alpha 90
_cell_angle_beta 90
_cell_angle_gamma 90
_cell_formula_units_Z 2
_cell_length_a 6.942
_cell_length_b 11.989
_cell_length_c 3.856
_cell_volume 320.926
_citation_journal_id_ASTM ZAACAB
_cod_data_source_file Hinz_ZAACAB_1994_1600.cif
_cod_data_source_block Cl4Na2Ti1
_cod_original_cell_volume 320.9258
_cod_original_formula_sum 'Cl4 Na2 Ti1'
_cod_database_code 1535309

loop_
_symmetry_equiv_pos_as_xyz
x,y,z
-x,-y,z
x+1/2,-y+1/2,-z
-x+1/2,y+1/2,-z
-x,-y,-z
x,y,-z
-x-1/2,y-1/2,z
x-1/2,-y-1/2,z

loop_
_atom_site_label
_atom_site_type_symbol
_atom_site_fract_x
_atom_site_fract_y
_atom_site_fract_z
_atom_site_occupancy
_atom_site_U_iso_or_equiv
Cl2 Cl-1 0.2382 0.5449 0 1 0.0
Cl1 Cl-1 0.1272 0.3021 0.5 1 0.0
Na1 Na+1 0.4181 0.3179 0 1 0.0
Ti1 Ti+2 0 0.5 0.5 1 0.0
